data_2100092
loop_
_publ_author_name
'Richard E. Marsh'

_publ_section_title
;
 Space group <i>P</i>1: an update
;
_journal_issue 3
_journal_name_full 'Acta Crystallographica Section B'
_journal_page_first 359
_journal_page_last 359
_journal_paper_doi 10.1107/S0108768105009651
_journal_volume 61
_journal_year 2005
_chemical_formula_moiety 'C17 H14 N2 O3'
_chemical_formula_sum 'C17 H14 N2 O3'
_space_group_crystal_system triclinic
_space_group_IT_number 2
_space_group_name_Hall '-P 1'
_space_group_name_H-M_alt 'P -1'
_symmetry_space_group_name_H-M 'P -1'
_audit_creation_method CRYM
_cell_angle_alpha 73.57
_cell_angle_beta 82.87
_cell_angle_gamma 74.41
_cell_formula_units_Z 2
_cell_length_a 8.1530
_cell_length_b 8.9600
_cell_length_c 10.4430
_cell_volume 703.843
_cod_data_source_file bk0148.cif
_cod_data_source_block WEQHEF
_cod_depositor_comments
;
  Added moiety chemical formula and Z value from Marsh (2005) paper.
  The summary chemical formula is calculated from moiety formula using
  AdHocParser
  (svn://www.crystallography.net/cod-tools/trunk/Formulae/AdHocParser.yp,
  revision 1441.)

  Andrius Merkys
  2013-11-11
;
_cod_original_sg_symbol_H-M P-1
_cod_original_formula_sum 'not given'
_cod_database_code 2100092

loop_
_space_group_symop_id
_space_group_symop_operation_xyz
1 x,y,z
2 -x,-y,-z

loop_
_atom_site_label
_atom_site_fract_x
_atom_site_fract_y
_atom_site_fract_z
_atom_site_type_symbol
O1 -0.05895 0.37925 -0.75575 O
O2 -0.16635 0.47675 -0.58240 O
O3 0.16735 0.11390 -0.72285 O
N1 0.14285 0.09365 -0.32345 N
N2 0.74655 -0.69415 -0.04760 N
C1 0.04505 0.21770 -0.41005 C
C2 0.04910 0.23140 -0.54435 C
C3 0.16085 0.11250 -0.60015 C
C4 0.27170 -0.01970 -0.50755 C
C5 0.38970 -0.14090 -0.55235 C
C6 0.48870 -0.26845 -0.46580 C
C7 0.47205 -0.27845 -0.32845 C
C8 0.35970 -0.15820 -0.28115 C
C9 0.25935 -0.02775 -0.37155 C
C10 -0.06855 0.37505 -0.62750 C
C11 0.12140 0.08915 -0.17975 C
C12 0.25610 0.14630 -0.13350 C
C13 0.57070 -0.42030 -0.23245 C
C14 0.64875 -0.40770 -0.12810 C
C15 0.73580 -0.54575 -0.03855 C
C16 0.67080 -0.70415 -0.14845 C
C17 0.58285 -0.57370 -0.24235 C
